data_1531621
loop_
_publ_author_name
'Kubota, S.'
'Takahashi, T.'
'Yamane, H.'
'Shimada, M.'

_publ_section_title
;
 A powder X-ray diffraction study of a new compound, Ba Sr Ga4 O8
;
_journal_name_full 'Journal of Alloys Compd.'
_journal_page_first 105
_journal_page_last 109
_journal_volume 345
_journal_year 2002
_chemical_formula_sum 'Ba Ga4 O8 Sr'
_chemical_name_systematic 'Ba Sr Ga4 O8'
_space_group_IT_number 173
_symmetry_space_group_name_Hall 'P 6c'
_symmetry_space_group_name_H-M 'P 63'
_cell_angle_alpha 90
_cell_angle_beta 90
_cell_angle_gamma 120
_cell_formula_units_Z 3
_cell_length_a 9.196
_cell_length_b 9.196
_cell_length_c 8.646
_cell_volume 633.204
_citation_journal_id_ASTM JALCEU
_cod_data_source_file Kubota_JALCEU_2002_539.cif
_cod_data_source_block Ba1Ga4O8Sr1
_cod_original_cell_volume 633.2042
_cod_original_formula_sum 'Ba1 Ga4 O8 Sr1'
_cod_database_code 1531621

loop_
_symmetry_equiv_pos_as_xyz
x,y,z
x-y,x,z+1/2
-y,x-y,z
-x,-y,z+1/2
-x+y,-x,z
y,-x+y,z+1/2

loop_
_atom_site_label
_atom_site_type_symbol
_atom_site_fract_x
_atom_site_fract_y
_atom_site_fract_z
_atom_site_occupancy
_atom_site_U_iso_or_equiv
Ba3 Ba+2 0.3333 0.6667 0.467 0.319 0.0
Ba2 Ba+2 0.6667 0.3333 0.46 0.681 0.0
O4 O-2 0.689 0.932 0.434 0.5 0.0
O3 O-2 0.549 0.096 0.701 1 0.0
O2 O-2 0.893 0.116 0.682 1 0.0
Sr3 Sr+2 0.3333 0.6667 0.467 0.681 0.0
O5 O-2 0.571 0.957 0.446 0.5 0.0
Sr1 Sr+2 0 0 0.436 0.5 0.0
Ga2 Ga+3 0.666 0.986 0.646 1 0.0
Sr2 Sr+2 0.6667 0.3333 0.46 0.319 0.0
Ga1 Ga+3 0.66 0.988 0.25 1 0.0
O1 O-2 0.795 0.218 0.268 1 0.0
Ba1 Ba+2 0 0 0.436 0.5 0.0
